data_4117453
loop_
_publ_author_name
'G. W. Chinthaka Silva'
'Philippe F. Weck'
'Eunja Kim'
'Charles B. Yeamans'
'Gary S. Cerefice'
'Alfred P. Sattelberger'
'Kenneth R. Czerwinski'

_publ_contact_author_address
;University of Nevada, Las Vegas
Harry Reid Center for Environmental Studies
Box 454009, 4505 Maryland Parkway
Las Vegas, NV 89154 USA            
;
_publ_contact_author_email chinthaka.silva@gmail.com
_publ_contact_author_name 'G. W. Chinthaka Silva'
_publ_section_title
;
 Crystal and Electronic Structures of Neptunium Nitrides Synthesized Using
 a Fluoride Route
;
_journal_name_full 'Journal of the American Chemical Society'
_journal_page_first 3111
_journal_page_last 3119
_journal_paper_doi 10.1021/ja209503n
_journal_volume 134
_journal_year 2012
_chemical_compound_source Syn
_chemical_formula_analytical 'N3 Np2'
_chemical_formula_moiety 'N3 Np2'
_chemical_formula_structural 'N3 Np2'
_chemical_formula_sum 'N3 Np2'
_chemical_formula_weight 516.117
_chemical_name_common 'Neptunium nitride'
_chemical_name_systematic ' Neptunium nitride'
_space_group_IT_number 206
_symmetry_cell_setting cubic
_symmetry_space_group_name_Hall '-I 2b 2c 3'
_symmetry_space_group_name_H-M 'I a -3'
_audit_author_name 'G. W. Chinthaka Silva'
_audit_creation_date 2011-09-21T19:27
_audit_creation_method 'from EXP file using GSAS2CIF'
_audit_update_record ' 2011-09-21T19:27  Initial CIF as created by GSAS2CIF'
_cell_angle_alpha 90.0
_cell_angle_beta 90.0
_cell_angle_gamma 90.0
_cell_formula_units_Z 16
_cell_length_a 10.6513(4)
_cell_length_b 10.6513
_cell_length_c 10.6513
_cell_measurement_temperature 298
_cell_volume 1208.39(5)
_computing_data_collection 'PANalytical X'Pert HighScore Plus'
_computing_structure_refinement GSAS
_computing_structure_solution GSAS
_diffrn_ambient_temperature 298
_diffrn_measurement_device_type 'PANalytical X'Pert PRO MPD Diffractometer'
_diffrn_radiation_polarisn_ratio 0.7
_diffrn_radiation_probe x-ray
_diffrn_radiation_type 'Cu K\a'
_diffrn_radiation_wavelength 1.54180
_diffrn_source 'Sealed tube'
_diffrn_source_target Cu
_diffrn_source_type K\a
_exptl_absorpt_correction_T_max 1.00000
_exptl_absorpt_correction_T_min 1.00000
_exptl_absorpt_process_details
;   GSAS Absorption/surface roughness correction: function number 0
 No correction is applied.
;
_exptl_crystal_density_diffrn 11.348
_pd_block_id 2011-09-21T19:27|NP2N3|._W._Chinthaka_Silva|Overall
_pd_calc_method 'Rietveld Refinement'
_pd_char_colour Brown
_pd_char_particle_morphology Plate-like
_pd_meas_2theta_range_inc 0.008
_pd_meas_2theta_range_max 81.995
_pd_meas_2theta_range_min 10.003
_pd_meas_number_of_points 9000
_pd_meas_scan_method Step
_pd_phase_name Np2N3
_pd_prep_pressure 101.3
_pd_prep_temperature 298
_pd_proc_2theta_range_inc 0.008
_pd_proc_2theta_range_max 81.995
_pd_proc_2theta_range_min 10.003
_pd_proc_info_datetime 2011-09-21T18:14:20
_pd_proc_ls_background_function
;   GSAS Background function number 1 with 14 terms.
 Shifted Chebyshev function of 1st kind
      1:    123.027     2:   -134.427     3:    54.8040     4:    4.21795    
      5:   -27.0623     6:    25.9158     7:   -10.1778     8:   -4.94410    
      9:    12.1458    10:   -12.5884    11:    9.48554    12:   -6.43253    
     13:    3.18345    14:   -1.62405    
;
_pd_proc_ls_prof_R_factor 0.0578
_pd_proc_ls_prof_wR_expected 0.0835
_pd_proc_ls_prof_wR_factor 0.0772
_pd_proc_number_of_points 9000
_refine_ls_goodness_of_fit_all 0.93
_refine_ls_matrix_type full
_refine_ls_number_parameters 34
_refine_ls_number_restraints 0
_refine_ls_R_Fsqd_factor 0.04038
_refine_ls_shift/su_max 0.00
_refine_ls_shift/su_mean 0.00
_reflns_d_resolution_high 1.176
_reflns_d_resolution_low 5.326
_reflns_limit_h_max 10
_reflns_limit_h_min 1
_reflns_limit_k_max 7
_reflns_limit_k_min 0
_reflns_limit_l_max 7
_reflns_limit_l_min 0
_reflns_number_total 149
_cod_data_source_file ja209503n_si_002.cif
_cod_data_source_block NP2N3_publ
_cod_original_cell_volume 1208.4(1)
_cod_database_code 4117453
_cod_database_fobs_code 4117453
_gsas_exptl_extinct_corr_t_min 1.00000
_gsas_exptl_extinct_corr_t_max 1.00000

loop_
_symmetry_equiv_pos_site_id
_symmetry_equiv_pos_as_xyz
1 +x,+y,+z
2 +z,+x,+y
3 +y,+z,+x
4 +x+1/2,+y,-z+1/2
5 -z+1/2,+x+1/2,+y
6 +y,-z+1/2,+x+1/2
7 -z,+x+1/2,-y+1/2
8 -y+1/2,-z,+x+1/2
9 +y+1/2,-z+1/2,-x
10 -x,+y+1/2,-z+1/2
11 -z+1/2,-x,+y+1/2
12 +x+1/2,-y+1/2,-z
-1 -x,-y,-z
-2 -z,-x,-y
-3 -y,-z,-x
-4 -x+1/2,-y,+z+1/2
-5 +z+1/2,-x+1/2,-y
-6 -y,+z+1/2,-x+1/2
-7 +z,-x+1/2,+y+1/2
-8 +y+1/2,+z,-x+1/2
-9 -y+1/2,+z+1/2,+x
-10 +x,-y+1/2,+z+1/2
-11 +z+1/2,+x,-y+1/2
-12 -x+1/2,+y+1/2,+z
101 +x+1/2,+y+1/2,+z+1/2
102 +z+1/2,+x+1/2,+y+1/2
103 +y+1/2,+z+1/2,+x+1/2
104 +x,+y+1/2,-z
105 -z,+x,+y+1/2
106 +y+1/2,-z,+x
107 -z+1/2,+x,-y
108 -y,-z+1/2,+x
109 +y,-z,-x+1/2
110 -x+1/2,+y,-z
111 -z,-x+1/2,+y
112 +x,-y,-z+1/2
-101 -x+1/2,-y+1/2,-z+1/2
-102 -z+1/2,-x+1/2,-y+1/2
-103 -y+1/2,-z+1/2,-x+1/2
-104 -x,-y+1/2,+z
-105 +z,-x,-y+1/2
-106 -y+1/2,+z,-x
-107 +z+1/2,-x,+y
-108 +y,+z+1/2,-x
-109 -y,+z,+x+1/2
-110 +x+1/2,-y,+z
-111 +z,+x+1/2,-y
-112 -x,+y,+z+1/2

loop_
_atom_site_type_symbol
_atom_site_label
_atom_site_fract_x
_atom_site_fract_y
_atom_site_fract_z
_atom_site_occupancy
_atom_site_thermal_displace_type
_atom_site_U_iso_or_equiv
_atom_site_symmetry_multiplicity
Np NP1 0.25 0.25 0.25 1.0 Uiso 0.0106(23) 8
Np NP2 -0.02430(24) 0.0 0.25 1.0 Uiso 0.0180(11) 24
N N3 0.397(4) 0.144(4) 0.382(5) 1.0 Uiso 0.003(9) 48

loop_
_atom_type_symbol
_atom_type_scat_dispersion_real
_atom_type_scat_dispersion_imag
_atom_type_scat_Cromer_Mann_a1
_atom_type_scat_Cromer_Mann_a2
_atom_type_scat_Cromer_Mann_a3
_atom_type_scat_Cromer_Mann_a4
_atom_type_scat_Cromer_Mann_b1
_atom_type_scat_Cromer_Mann_b2
_atom_type_scat_Cromer_Mann_b3
_atom_type_scat_Cromer_Mann_b4
_atom_type_scat_Cromer_Mann_c
_atom_type_scat_source
Np_237 0.000 0.000 36.1874 0.51193 23.5964 3.25396 15.6402 15.3622 4.18550 97.4908 13.3573 International_Tables_Vol_C
N 0.000 0.000 12.2126 0.00570 3.13220 9.89330 2.01250 28.9975 1.16630 0.58260 -11.529 International_Tables_Vol_C

loop_
_geom_angle_atom_site_label_1
_geom_angle_atom_site_label_2
_geom_angle_atom_site_label_3
_geom_angle
_geom_angle_site_symmetry_1
_geom_angle_site_symmetry_3
_geom_angle_publ_flag
N3 NP1 N3 101.7(9) 1_555 2_555 n
N3 NP1 N3 101.7(9) 1_555 3_555 n
N3 NP1 N3 101.7(9) 2_555 3_555 n
N3 NP2 N3 106.2(31) 4_455 5_545 n
N3 NP2 N3 75.3(22) 4_455 -6_545 n
N3 NP2 N3 76.4(18) 5_545 -6_545 n
NP1 N3 NP2 101.5(21) 1_555 4_555 n
NP1 N3 NP2 97.8(15) 1_555 11_555 n
NP2 N3 NP2 102.2(15) 4_555 11_555 n

loop_
_geom_bond_atom_site_label_1
_geom_bond_atom_site_label_2
_geom_bond_distance
_geom_bond_site_symmetry_2
_geom_bond_publ_flag
NP1 N3 2.39(7) 2_555 n
NP1 N3 2.39(7) 3_555 n
NP2 N3 2.245(33) 4_455 n
NP2 N3 2.37(4) -6_545 n
NP2 N3 2.37(4) 108_555 n
N3 NP1 2.39(7) 1_555 n
N3 NP2 2.245(33) 4_555 n
N3 NP2 2.37(4) 11_555 n
N3 NP2 2.19(4) -8_555 n
